data_1520411
loop_
_publ_author_name
'Spencer, John'
'Patel, Hiren'
'Callear, Samantha K.'
'Hursthouse, Michael B.'

_publ_section_title
;
 C15H15FN4O
;
_journal_name_full 'Crystal Structure Report Archive'
_journal_page_first 635
_journal_year 2009
_chemical_formula_sum 'C15 H15 F N4 O'
_chemical_formula_weight 286.31
_space_group_IT_number 19
_symmetry_cell_setting orthorhombic
_symmetry_space_group_name_Hall 'P 2ac 2ab'
_symmetry_space_group_name_H-M 'P 21 21 21'
_atom_sites_solution_hydrogens geom
_atom_sites_solution_primary direct
_atom_sites_solution_secondary difmap
_cell_angle_alpha 90.00
_cell_angle_beta 90.00
_cell_angle_gamma 90.00
_cell_formula_units_Z 4
_cell_length_a 6.1453(2)
_cell_length_b 7.8485(2)
_cell_length_c 27.6153(8)
_cell_measurement_reflns_used 12464
_cell_measurement_temperature 120(2)
_cell_measurement_theta_max 27.48
_cell_measurement_theta_min 2.91
_cell_volume 1331.92(7)
_computing_cell_refinement 'DENZO (Otwinowski & Minor, 1997) & COLLECT (Hooft, R.W.W., 1998)'
_computing_data_collection 'COLLECT (Hooft, R.W.W., 1998)'
_computing_data_reduction 'DENZO (Otwinowski & Minor, 1997) & COLLECT (Hooft, R.W.W., 1998)'
_computing_structure_refinement 'SHELXL-97 (Sheldrick, 2008)'
_diffrn_ambient_temperature 120(2)
_diffrn_measured_fraction_theta_full 0.997
_diffrn_measured_fraction_theta_max 0.997
_diffrn_measurement_device_type 'Bruker-Nonius APEX II CCD camera on \k-goniostat'
_diffrn_measurement_method '\f & \w scans'
_diffrn_radiation_monochromator '10cm confocal mirrors'
_diffrn_radiation_source 'Bruker-Nonius FR591 rotating anode'
_diffrn_radiation_type MoK\a
_diffrn_radiation_wavelength 0.71073
_diffrn_reflns_av_R_equivalents 0.0390
_diffrn_reflns_av_sigmaI/netI 0.0356
_diffrn_reflns_limit_h_max 7
_diffrn_reflns_limit_h_min -6
_diffrn_reflns_limit_k_max 10
_diffrn_reflns_limit_k_min -9
_diffrn_reflns_limit_l_max 35
_diffrn_reflns_limit_l_min -35
_diffrn_reflns_number 9041
_diffrn_reflns_theta_full 27.48
_diffrn_reflns_theta_max 27.48
_diffrn_reflns_theta_min 2.95
_exptl_absorpt_coefficient_mu 0.103
_exptl_absorpt_correction_T_max 0.9969
_exptl_absorpt_correction_T_min 0.9887
_exptl_absorpt_correction_type multi-scan
_exptl_absorpt_process_details 'SADABS 2007/2 (Sheldrick, G.M., 2007)'
_exptl_crystal_colour colourless
_exptl_crystal_density_diffrn 1.428
_exptl_crystal_density_method 'not measured'
_exptl_crystal_description block
_exptl_crystal_F_000 600
_exptl_crystal_size_max 0.11
_exptl_crystal_size_mid 0.08
_exptl_crystal_size_min 0.03
_refine_diff_density_max 0.221
_refine_diff_density_min -0.245
_refine_diff_density_rms 0.051
_refine_ls_abs_structure_details 'Flack H D (1983), Acta Cryst. A39, 876-881'
_refine_ls_abs_structure_Flack 10(10)
_refine_ls_extinction_method none
_refine_ls_goodness_of_fit_ref 1.175
_refine_ls_hydrogen_treatment constr
_refine_ls_matrix_type full
_refine_ls_number_parameters 190
_refine_ls_number_reflns 1781
_refine_ls_number_restraints 0
_refine_ls_restrained_S_all 1.175
_refine_ls_R_factor_all 0.0550
_refine_ls_R_factor_gt 0.0467
_refine_ls_shift/su_max 0.000
_refine_ls_shift/su_mean 0.000
_refine_ls_structure_factor_coef Fsqd
_refine_ls_weighting_details 'calc w=1/[\s^2^(Fo^2^)+(0.0130P)^2^+0.8629P] where P=(Fo^2^+2Fc^2^)/3'
_refine_ls_weighting_scheme calc
_refine_ls_wR_factor_gt 0.0887
_refine_ls_wR_factor_ref 0.0938
_reflns_number_gt 1611
_reflns_number_total 1781
_reflns_threshold_expression >2\s(I)
_cod_data_source_file eCrystal-635.cif
_cod_data_source_block 2009src0063
_cod_depositor_comments
;
Citation :
Spencer, John and Patel, Hiren and Callear, Samantha K. and 
Hursthouse, Michael B. (2009) 
University of Southampton, Crystal Structure Report Archive. 
(doi:10.5258/ecrystals/635)

More at:
http://ecrystals.chem.soton.ac.uk/635/
;
_cod_original_sg_symbol_H-M P212121
_cod_database_code 1520411

loop_
_symmetry_equiv_pos_as_xyz
'x, y, z'
'-x+1/2, -y, z+1/2'
'-x, y+1/2, -z+1/2'
'x+1/2, -y+1/2, -z'

loop_
_atom_site_label
_atom_site_type_symbol
_atom_site_fract_x
_atom_site_fract_y
_atom_site_fract_z
_atom_site_U_iso_or_equiv
_atom_site_adp_type
_atom_site_occupancy
_atom_site_symmetry_multiplicity
_atom_site_calc_flag
_atom_site_refinement_flags
_atom_site_disorder_assembly
_atom_site_disorder_group
C2 C -0.2643(5) 0.7695(4) -0.36426(10) 0.0300(7) Uani 1 1 d . . .
H2 H -0.3513 0.8398 -0.3845 0.036 Uiso 1 1 calc R . .
C3 C -0.0651(5) 0.7161(4) -0.38136(10) 0.0268(6) Uani 1 1 d . . .
H3 H -0.0126 0.7487 -0.4124 0.032 Uiso 1 1 calc R . .
C4 C 0.0535(5) 0.6129(3) -0.35095(9) 0.0253(6) Uani 1 1 d . . .
H4 H 0.1905 0.5720 -0.3619 0.030 Uiso 1 1 calc R . .
C6 C -0.2119(5) 0.6263(3) -0.29358(9) 0.0200(6) Uani 1 1 d . . .
C8 C -0.1453(5) 0.5011(3) -0.21300(9) 0.0211(6) Uani 1 1 d . . .
H8A H -0.0130 0.4560 -0.2289 0.025 Uiso 1 1 calc R . .
H8B H -0.2211 0.4048 -0.1972 0.025 Uiso 1 1 calc R . .
C9 C -0.0802(4) 0.6325(3) -0.17477(9) 0.0187(5) Uani 1 1 d . . .
H9A H 0.0049 0.5764 -0.1488 0.022 Uiso 1 1 calc R . .
H9B H 0.0122 0.7215 -0.1897 0.022 Uiso 1 1 calc R . .
C11 C -0.4204(4) 0.7859(3) -0.19099(9) 0.0207(5) Uani 1 1 d . . .
H11A H -0.3448 0.8814 -0.2073 0.025 Uiso 1 1 calc R . .
H11B H -0.5531 0.8315 -0.1753 0.025 Uiso 1 1 calc R . .
C12 C -0.4835(5) 0.6516(3) -0.22832(9) 0.0219(6) Uani 1 1 d . . .
H12A H -0.5715 0.5614 -0.2127 0.026 Uiso 1 1 calc R . .
H12B H -0.5725 0.7044 -0.2541 0.026 Uiso 1 1 calc R . .
C13 C -0.3623(4) 0.6736(3) -0.11004(9) 0.0197(6) Uani 1 1 d . . .
C14 C -0.2159(4) 0.6079(3) -0.07086(9) 0.0193(5) Uani 1 1 d . . .
C15 C -0.0097(4) 0.6736(3) -0.06223(9) 0.0198(5) Uani 1 1 d . . .
H15 H 0.0495 0.7559 -0.0837 0.024 Uiso 1 1 calc R . .
C16 C 0.1109(4) 0.6203(4) -0.02252(9) 0.0222(6) Uani 1 1 d . . .
H16 H 0.2514 0.6659 -0.0164 0.027 Uiso 1 1 calc R . .
C17 C 0.0216(5) 0.4996(4) 0.00776(9) 0.0235(6) Uani 1 1 d . . .
C18 C -0.1822(5) 0.4312(4) 0.00043(10) 0.0264(6) Uani 1 1 d . . .
H18 H -0.2392 0.3476 0.0218 0.032 Uiso 1 1 calc R . .
C19 C -0.3018(5) 0.4875(4) -0.03892(9) 0.0225(6) Uani 1 1 d . . .
H19 H -0.4439 0.4437 -0.0443 0.027 Uiso 1 1 calc R . .
N1 N -0.3412(4) 0.7271(3) -0.32063(8) 0.0247(5) Uani 1 1 d . . .
N5 N -0.0144(4) 0.5673(3) -0.30681(8) 0.0224(5) Uani 1 1 d . . .
N7 N -0.2878(4) 0.5770(3) -0.24933(7) 0.0203(5) Uani 1 1 d . . .
N10 N -0.2767(3) 0.7107(3) -0.15406(7) 0.0184(5) Uani 1 1 d . . .
O20 O -0.5550(3) 0.6995(3) -0.10093(7) 0.0333(5) Uani 1 1 d . . .
F21 F 0.1388(3) 0.4463(2) 0.04670(6) 0.0350(5) Uani 1 1 d . . .

loop_
_atom_site_aniso_label
_atom_site_aniso_U_11
_atom_site_aniso_U_22
_atom_site_aniso_U_33
_atom_site_aniso_U_23
_atom_site_aniso_U_13
_atom_site_aniso_U_12
C2 0.0397(17) 0.0290(15) 0.0212(13) 0.0050(12) -0.0064(13) -0.0015(15)
C3 0.0383(17) 0.0219(13) 0.0201(12) 0.0023(11) -0.0006(13) -0.0051(14)
C4 0.0314(15) 0.0214(13) 0.0231(13) -0.0046(12) 0.0023(13) -0.0030(13)
C6 0.0258(14) 0.0152(12) 0.0189(12) -0.0035(10) -0.0022(11) -0.0030(11)
C8 0.0275(15) 0.0193(12) 0.0166(11) 0.0013(11) -0.0002(11) 0.0047(12)
C9 0.0176(13) 0.0216(12) 0.0169(11) 0.0008(10) 0.0017(10) 0.0043(11)
C11 0.0203(13) 0.0225(13) 0.0194(12) 0.0014(11) 0.0007(11) 0.0030(11)
C12 0.0197(13) 0.0262(13) 0.0199(12) 0.0023(11) -0.0019(11) -0.0003(12)
C13 0.0185(13) 0.0219(13) 0.0186(12) -0.0002(11) -0.0002(11) -0.0006(11)
C14 0.0184(12) 0.0236(13) 0.0160(11) -0.0017(11) 0.0020(11) 0.0009(12)
C15 0.0196(13) 0.0231(13) 0.0168(11) -0.0029(11) 0.0047(11) 0.0003(12)
C16 0.0170(13) 0.0278(14) 0.0217(13) -0.0060(11) -0.0003(11) 0.0022(12)
C17 0.0292(15) 0.0285(14) 0.0129(11) -0.0023(11) -0.0041(11) 0.0091(13)
C18 0.0336(16) 0.0248(14) 0.0208(13) 0.0027(12) 0.0016(12) -0.0007(14)
C19 0.0227(15) 0.0246(14) 0.0202(12) -0.0005(11) 0.0020(11) -0.0044(12)
N1 0.0284(13) 0.0256(12) 0.0200(11) 0.0018(10) -0.0045(10) 0.0022(11)
N5 0.0283(12) 0.0185(10) 0.0205(10) 0.0009(9) -0.0001(10) 0.0017(11)
N7 0.0240(12) 0.0211(11) 0.0157(10) 0.0010(9) -0.0022(9) 0.0033(10)
N10 0.0176(10) 0.0209(10) 0.0166(10) 0.0015(9) 0.0001(9) 0.0025(10)
O20 0.0154(10) 0.0590(15) 0.0254(10) 0.0089(10) 0.0029(8) 0.0022(11)
F21 0.0402(10) 0.0425(10) 0.0222(8) 0.0052(8) -0.0102(8) 0.0085(9)

loop_
_atom_type_symbol
_atom_type_description
_atom_type_scat_dispersion_real
_atom_type_scat_dispersion_imag
_atom_type_scat_source
C C 0.0033 0.0000 'International Tables Vol C Tables 4.2.6.8 and 6.1.1.4'
H H 0.0000 0.0000 'International Tables Vol C Tables 4.2.6.8 and 6.1.1.4'
N N 0.0061 0.0000 'International Tables Vol C Tables 4.2.6.8 and 6.1.1.4'
O O 0.0106 0.0000 'International Tables Vol C Tables 4.2.6.8 and 6.1.1.4'
F F 0.0171 0.0000 'International Tables Vol C Tables 4.2.6.8 and 6.1.1.4'

loop_
_geom_angle_atom_site_label_1
_geom_angle_atom_site_label_2
_geom_angle_atom_site_label_3
_geom_angle
_geom_angle_site_symmetry_1
_geom_angle_site_symmetry_3
N1 C2 C3 123.2(3) . .
N1 C2 H2 118.4 . .
C3 C2 H2 118.4 . .
C4 C3 C2 116.1(3) . .
C4 C3 H3 121.9 . .
C2 C3 H3 121.9 . .
N5 C4 C3 123.3(3) . .
N5 C4 H4 118.3 . .
C3 C4 H4 118.3 . .
N5 C6 N1 125.6(2) . .
N5 C6 N7 116.9(2) . .
N1 C6 N7 117.5(2) . .
N7 C8 C9 110.9(2) . .
N7 C8 H8A 109.5 . .
C9 C8 H8A 109.5 . .
N7 C8 H8B 109.5 . .
C9 C8 H8B 109.5 . .
H8A C8 H8B 108.0 . .
N10 C9 C8 109.6(2) . .
N10 C9 H9A 109.8 . .
C8 C9 H9A 109.8 . .
N10 C9 H9B 109.8 . .
C8 C9 H9B 109.8 . .
H9A C9 H9B 108.2 . .
N10 C11 C12 110.1(2) . .
N10 C11 H11A 109.6 . .
C12 C11 H11A 109.6 . .
N10 C11 H11B 109.6 . .
C12 C11 H11B 109.6 . .
H11A C11 H11B 108.2 . .
N7 C12 C11 109.7(2) . .
N7 C12 H12A 109.7 . .
C11 C12 H12A 109.7 . .
N7 C12 H12B 109.7 . .
C11 C12 H12B 109.7 . .
H12A C12 H12B 108.2 . .
O20 C13 N10 121.5(3) . .
O20 C13 C14 119.2(2) . .
N10 C13 C14 119.2(2) . .
C15 C14 C19 119.2(2) . .
C15 C14 C13 123.0(2) . .
C19 C14 C13 117.5(2) . .
C14 C15 C16 120.7(2) . .
C14 C15 H15 119.6 . .
C16 C15 H15 119.6 . .
C17 C16 C15 118.3(3) . .
C17 C16 H16 120.8 . .
C15 C16 H16 120.8 . .
F21 C17 C16 118.7(3) . .
F21 C17 C18 118.5(3) . .
C16 C17 C18 122.8(3) . .
C17 C18 C19 118.2(3) . .
C17 C18 H18 120.9 . .
C19 C18 H18 120.9 . .
C18 C19 C14 120.8(3) . .
C18 C19 H19 119.6 . .
C14 C19 H19 119.6 . .
C2 N1 C6 115.9(3) . .
C4 N5 C6 115.8(2) . .
C6 N7 C12 121.6(2) . .
C6 N7 C8 121.8(2) . .
C12 N7 C8 112.67(19) . .
C13 N10 C9 125.3(2) . .
C13 N10 C11 118.3(2) . .
C9 N10 C11 112.99(19) . .

loop_
_geom_bond_atom_site_label_1
_geom_bond_atom_site_label_2
_geom_bond_distance
_geom_bond_site_symmetry_2
C2 N1 1.336(3) .
C2 C3 1.377(4) .
C2 H2 0.9500 .
C3 C4 1.376(4) .
C3 H3 0.9500 .
C4 N5 1.337(3) .
C4 H4 0.9500 .
C6 N5 1.349(4) .
C6 N1 1.348(3) .
C6 N7 1.364(3) .
C8 N7 1.459(3) .
C8 C9 1.529(4) .
C8 H8A 0.9900 .
C8 H8B 0.9900 .
C9 N10 1.471(3) .
C9 H9A 0.9900 .
C9 H9B 0.9900 .
C11 N10 1.472(3) .
C11 C12 1.525(4) .
C11 H11A 0.9900 .
C11 H11B 0.9900 .
C12 N7 1.458(3) .
C12 H12A 0.9900 .
C12 H12B 0.9900 .
C13 O20 1.227(3) .
C13 N10 1.356(3) .
C13 C14 1.499(4) .
C14 C15 1.388(4) .
C14 C19 1.396(4) .
C15 C16 1.388(4) .
C15 H15 0.9500 .
C16 C17 1.377(4) .
C16 H16 0.9500 .
C17 F21 1.360(3) .
C17 C18 1.378(4) .
C18 C19 1.384(4) .
C18 H18 0.9500 .
C19 H19 0.9500 .
